data_4076036
loop_
_publ_author_name
'Bruce, Michael I.'
'Low, Paul J.'
'Hartl, Franti\<sek'
'Humphrey, Paul A.'
'de Montigny, Fr\'ed\'eric'
'Jevric, Martyn'
'Lapinte, Claude'
'Perkins, Gary J.'
'Roberts, Rachel L.'
'Skelton, Brian W.'
'White, Allan H.'

_publ_section_title
;
 Syntheses, Structures, Some Reactions, and Electrochemical Oxidation of
 Ferrocenylethynyl Complexes of Iron, Ruthenium, and Osmium
;
_journal_issue 22
_journal_name_full Organometallics
_journal_page_first 5241
_journal_paper_doi 10.1021/om050483l
_journal_volume 24
_journal_year 2005
_chemical_formula_moiety 'C43 H38 Fe1 P2 Ru1'
_chemical_formula_sum 'C43 H38 Fe P2 Ru'
_chemical_formula_weight 773.64
_space_group_IT_number 14
_symmetry_cell_setting monoclinic
_symmetry_space_group_name_Hall '-P 2ybc'
_symmetry_space_group_name_H-M 'P 1 21/c 1'
_cell_angle_alpha 90.00000
_cell_angle_beta 99.597(3)
_cell_angle_gamma 90.00000
_cell_formula_units_Z 4
_cell_length_a 17.577(2)
_cell_length_b 9.5733(10)
_cell_length_c 20.232(2)
_cell_measurement_reflns_used 7368
_cell_measurement_temperature 150(2)
_cell_measurement_theta_max 24.3
_cell_measurement_theta_min 1.2
_cell_volume 3356.8(6)
_computing_cell_refinement 'Siemens SAINT (Siemens, 1995)'
_computing_data_collection 'Siemens SMART (Siemens, 1995)'
_computing_data_reduction 'xtal ADDREF SORTRF'
_computing_molecular_graphics xtal
_computing_publication_material 'xtal BONDLA CIFIO'
_computing_structure_refinement 'xtal CRYLSQ'
_computing_structure_solution xtal
_diffrn_ambient_temperature 150(2)
_diffrn_measured_fraction_theta_full 1.0
_diffrn_measured_fraction_theta_max 1.0
_diffrn_measurement_device_type
;
Bruker SMART CCD diffractometer
;
_diffrn_measurement_method '\w scans'
_diffrn_radiation_detector 'CCD area detector'
_diffrn_radiation_monochromator graphite
_diffrn_radiation_source 'sealed tube'
_diffrn_radiation_type 'Mo K\a'
_diffrn_radiation_wavelength .71073
_diffrn_reflns_av_R_equivalents .028
_diffrn_reflns_av_sigmaI/netI .056
_diffrn_reflns_limit_h_max 29
_diffrn_reflns_limit_h_min -30
_diffrn_reflns_limit_k_max 16
_diffrn_reflns_limit_k_min -16
_diffrn_reflns_limit_l_max 34
_diffrn_reflns_limit_l_min -34
_diffrn_reflns_number 69672
_diffrn_reflns_theta_full 37.5
_diffrn_reflns_theta_max 37.5
_diffrn_reflns_theta_min 1.17
_diffrn_standards_decay_% 0
_diffrn_standards_number 0
_exptl_absorpt_coefficient_mu 1.009
_exptl_absorpt_correction_T_max .83
_exptl_absorpt_correction_T_min .71
_exptl_absorpt_correction_type multi-scan
_exptl_absorpt_process_details
;
 SADABS; Sheldrick, 1996
;
_exptl_crystal_colour red_brown
_exptl_crystal_density_diffrn 1.531
_exptl_crystal_density_method 'not measured'
_exptl_crystal_description prism
_exptl_crystal_F_000 1584
_exptl_crystal_size_max .38
_exptl_crystal_size_mid .16
_exptl_crystal_size_min .09
_refine_diff_density_max 1.376
_refine_diff_density_min -.463
_refine_ls_extinction_method none
_refine_ls_goodness_of_fit_all 1.011
_refine_ls_goodness_of_fit_ref 1.06
_refine_ls_hydrogen_treatment noref
_refine_ls_matrix_type full
_refine_ls_number_constraints 0
_refine_ls_number_parameters 424
_refine_ls_number_reflns 13828
_refine_ls_number_restraints 0
_refine_ls_R_factor_all .047
_refine_ls_R_factor_gt .031
_refine_ls_shift/su_max .02
_refine_ls_shift/su_mean .001
_refine_ls_structure_factor_coef F
_refine_ls_weighting_scheme calc
_refine_ls_wR_factor_all .041
_refine_ls_wR_factor_ref .038
_reflns_d_resolution_high .578
_reflns_d_resolution_low 17.271
_reflns_Friedel_coverage 0
_reflns_limit_h_max 30
_reflns_limit_h_min 0
_reflns_limit_k_max 16
_reflns_limit_k_min 0
_reflns_limit_l_max 34
_reflns_limit_l_min -34
_reflns_number_gt 13828
_reflns_number_total 17633
_reflns_threshold_expression 'F    > 4.00 sig(F   )'
_cod_data_source_file om050483lsi20050611_121017.cif
_cod_data_source_block br871
_cod_original_sg_symbol_Hall -p_2ybc
_cod_original_sg_symbol_H-M P_1_21/c_1
_cod_original_formula_sum 'C43 H38 Fe1 P2 Ru1'
_cod_database_code 4076036

loop_
_symmetry_equiv_pos_as_xyz
+x,+y,+z
-x,1/2+y,1/2-z
-x,-y,-z
+x,1/2-y,1/2+z

loop_
_atom_site_label
_atom_site_fract_x
_atom_site_fract_y
_atom_site_fract_z
_atom_site_U_iso_or_equiv
_atom_site_adp_type
_atom_site_occupancy
Ru .256728(5) .295580(10) .212401(5) .01326(4) Uani 1.00000
Fe .162142(10) -.11550(2) .428086(10) .01726(8) Uani 1.00000
P1 .378633(18) .21613(3) .232467(16) .01416(12) Uani 1.00000
C111 .44357(7) .26470(14) .17343(7) .0172(5) Uani 1.00000
C112 .52358(8) .24500(16) .18935(7) .0219(5) Uani 1.00000
C113 .57105(8) .27771(17) .14312(8) .0269(6) Uani 1.00000
C114 .53993(9) .32949(18) .08054(8) .0287(7) Uani 1.00000
C115 .46066(9) .34694(17) .06361(8) .0272(6) Uani 1.00000
C116 .41285(8) .31697(15) .11014(7) .0209(5) Uani 1.00000
C121 .44002(7) .25607(14) .31269(6) .0174(5) Uani 1.00000
C122 .43582(9) .38873(15) .34008(7) .0234(6) Uani 1.00000
C123 .48593(10) .42863(16) .39813(7) .0271(6) Uani 1.00000
C124 .54062(9) .33481(17) .42923(7) .0258(6) Uani 1.00000
C125 .54465(9) .20228(16) .40297(8) .0269(6) Uani 1.00000
C126 .49453(8) .16152(16) .34544(7) .0234(6) Uani 1.00000
C10 .37829(7) .02395(14) .22874(7) .0182(5) Uani 1.00000
C20 .31692(8) -.02695(15) .17118(8) .0223(5) Uani 1.00000
P2 .232239(18) .09204(3) .156685(16) .01518(12) Uani 1.00000
C211 .20751(8) .10196(14) .06493(7) .0199(5) Uani 1.00000
C212 .26458(9) .11705(16) .02484(8) .0268(6) Uani 1.00000
C213 .24463(12) .14045(18) -.04423(8) .0335(8) Uani 1.00000
C214 .16828(13) .14790(19) -.07374(8) .0372(8) Uani 1.00000
C215 .11090(11) .1305(2) -.03524(8) .0353(8) Uani 1.00000
C216 .13024(9) .10845(18) .03387(8) .0275(6) Uani 1.00000
C221 .15059(7) -.01157(14) .17507(6) .0169(5) Uani 1.00000
C222 .09190(8) .05722(15) .20090(7) .0217(5) Uani 1.00000
C223 .02550(8) -.01413(17) .21006(8) .0263(6) Uani 1.00000
C224 .01792(8) -.15615(17) .19508(8) .0242(6) Uani 1.00000
C225 .07642(9) -.22538(15) .17036(8) .0240(6) Uani 1.00000
C226 .14209(8) -.15352(15) .15961(7) .0215(5) Uani 1.00000
C1 .24893(7) .17111(14) .29182(6) .0165(5) Uani 1.00000
C2 .24648(7) .08494(14) .33578(6) .0183(5) Uani 1.00000
C101 .24371(10) .51423(16) .24886(8) .0304(7) Uani 1.00000
C102 .27670(9) .51969(15) .18924(9) .0283(6) Uani 1.00000
C103 .22306(9) .46565(16) .13593(8) .0265(6) Uani 1.00000
C104 .15607(8) .42380(16) .16215(9) .0272(6) Uani 1.00000
C105 .16937(10) .45449(17) .23150(9) .0311(7) Uani 1.00000
C201 .24830(7) -.02878(14) .38195(7) .0188(5) Uani 1.00000
C202 .23376(9) -.17254(15) .36330(8) .0254(6) Uani 1.00000
C203 .24724(9) -.25594(17) .42289(10) .0320(7) Uani 1.00000
C204 .26842(8) -.1651(2) .47839(9) .0307(7) Uani 1.00000
C205 .26873(8) -.02557(17) .45366(7) .0242(6) Uani 1.00000
C301 .06396(8) -.0066(2) .39615(9) .0325(7) Uani 1.00000
C302 .05336(9) -.1494(2) .37865(9) .0344(8) Uani 1.00000
C303 .06643(9) -.2288(2) .43905(10) .0347(8) Uani 1.00000
C304 .08501(10) -.1348(2) .49310(9) .0341(8) Uani 1.00000
C305 .08352(10) .0028(2) .46693(10) .0347(8) Uani 1.00000
H112 .54544 .20913 .23236 .02700 Uiso 1.00000
H113 .62549 .26397 .15445 .03300 Uiso 1.00000
H114 .57301 .35223 .04913 .03500 Uiso 1.00000
H115 .43882 .37926 .01971 .03400 Uiso 1.00000
H116 .35866 .33268 .09888 .02600 Uiso 1.00000
H122 .39800 .45320 .31885 .02900 Uiso 1.00000
H123 .48249 .52033 .41633 .03300 Uiso 1.00000
H124 .57541 .36204 .46866 .03200 Uiso 1.00000
H125 .58209 .13687 .42452 .03300 Uiso 1.00000
H126 .49698 .06934 .32833 .02900 Uiso 1.00000
H10a .42762 -.00800 .22188 .02200 Uiso 1.00000
H10b .36732 -.01257 .26978 .02200 Uiso 1.00000
H20a .30031 -.11798 .18158 .02800 Uiso 1.00000
H20b .33909 -.03217 .13128 .02800 Uiso 1.00000
H212 .31825 .11029 .04518 .03300 Uiso 1.00000
H213 .28414 .15334 -.07123 .04100 Uiso 1.00000
H214 .15479 .16329 -.12115 .04500 Uiso 1.00000
H215 .05772 .13274 -.05596 .04400 Uiso 1.00000
H216 .09012 .09831 .06035 .03400 Uiso 1.00000
H222 .09727 .15394 .21237 .02700 Uiso 1.00000
H223 -.01419 .03381 .22721 .03300 Uiso 1.00000
H224 -.02742 -.20526 .20146 .03000 Uiso 1.00000
H225 .07149 -.32263 .16093 .03000 Uiso 1.00000
H226 .18151 -.20150 .14153 .02600 Uiso 1.00000
H101 .26776 .54408 .29266 .03800 Uiso 1.00000
H102 .32678 .55418 .18559 .03500 Uiso 1.00000
H103 .23028 .45815 .09025 .03300 Uiso 1.00000
H104 .11052 .38246 .13785 .03400 Uiso 1.00000
H105 .13385 .43696 .26161 .03800 Uiso 1.00000
H202 .21827 -.20745 .31884 .03200 Uiso 1.00000
H203 .24256 -.35455 .42511 .04000 Uiso 1.00000
H204 .28035 -.19305 .52421 .03700 Uiso 1.00000
H205 .28024 .05734 .48046 .03000 Uiso 1.00000
H301 .05920 .07031 .36554 .04000 Uiso 1.00000
H302 .03941 -.18641 .33396 .04200 Uiso 1.00000
H303 .06307 -.32834 .44212 .04400 Uiso 1.00000
H304 .09655 -.15990 .53950 .04100 Uiso 1.00000
H305 .09468 .08778 .49275 .04300 Uiso 1.00000

loop_
_atom_site_aniso_label
_atom_site_aniso_U_11
_atom_site_aniso_U_22
_atom_site_aniso_U_33
_atom_site_aniso_U_12
_atom_site_aniso_U_13
_atom_site_aniso_U_23
Ru .01219(4) .01306(4) .01499(4) .00073(3) .00362(3) .00088(3)
Fe .01408(7) .01906(8) .01949(8) .00157(6) .00527(6) .00509(6)
P1 .01230(12) .01490(13) .01544(13) .00014(10) .00276(10) .00101(10)
C111 .0152(5) .0178(5) .0195(5) -.0022(4) .0058(4) -.0023(4)
C112 .0152(5) .0265(6) .0245(6) -.0022(5) .0046(4) -.0052(5)
C113 .0175(6) .0312(7) .0347(8) -.0071(5) .0122(5) -.0107(6)
C114 .0311(7) .0297(7) .0300(7) -.0092(6) .0187(6) -.0078(6)
C115 .0338(7) .0283(7) .0225(6) -.0041(6) .0134(6) -.0004(5)
C116 .0212(6) .0221(6) .0206(6) -.0016(4) .0072(4) .0006(4)
C121 .0159(5) .0193(5) .0167(5) -.0003(4) .0022(4) .0016(4)
C122 .0267(6) .0216(6) .0206(6) .0025(5) .0000(5) .0006(5)
C123 .0353(8) .0238(7) .0206(6) -.0017(6) .0003(5) -.0028(5)
C124 .0281(7) .0281(7) .0194(6) -.0062(6) -.0014(5) .0019(5)
C125 .0247(6) .0278(7) .0248(6) .0014(5) -.0058(5) .0027(6)
C126 .0233(6) .0222(6) .0227(6) .0018(5) -.0020(5) .0001(5)
C10 .0163(5) .0166(5) .0221(6) .0021(4) .0043(4) .0018(4)
C20 .0166(5) .0186(6) .0310(7) .0031(4) .0017(5) -.0054(5)
P2 .01332(12) .01547(13) .01694(13) -.00000(10) .00303(10) -.00080(10)
C211 .0241(6) .0179(5) .0181(5) -.0017(4) .0044(4) -.0019(4)
C212 .0330(7) .0254(7) .0242(6) -.0065(6) .0109(6) -.0051(5)
C213 .0535(10) .0264(7) .0242(7) -.0076(7) .0169(7) -.0040(6)
C214 .0646(12) .0277(8) .0184(6) -.0037(8) .0041(7) .0013(6)
C215 .0430(9) .0371(9) .0221(7) -.0001(7) -.0056(6) .0046(6)
C216 .0278(7) .0317(8) .0216(6) -.0002(6) .0001(5) .0040(5)
C221 .0148(5) .0177(5) .0178(5) -.0013(4) .0017(4) .0007(4)
C222 .0182(5) .0195(6) .0283(6) -.0030(4) .0070(5) -.0036(5)
C223 .0196(6) .0280(7) .0333(7) -.0051(5) .0106(5) -.0053(6)
C224 .0221(6) .0257(6) .0250(6) -.0074(5) .0046(5) -.0005(5)
C225 .0230(6) .0197(6) .0289(7) -.0053(5) .0028(5) -.0003(5)
C226 .0204(6) .0179(6) .0263(6) -.0014(4) .0041(5) -.0022(5)
C1 .0151(5) .0177(5) .0175(5) -.0008(4) .0053(4) -.0011(4)
C2 .0169(5) .0208(5) .0183(5) -.0005(4) .0062(4) .0009(4)
C101 .0380(8) .0207(6) .0306(7) .0108(6) -.0000(6) -.0064(6)
C102 .0243(6) .0144(6) .0464(9) -.0001(5) .0064(6) .0065(6)
C103 .0326(7) .0237(6) .0242(6) .0097(6) .0075(5) .0097(5)
C104 .0191(6) .0212(6) .0390(8) .0058(5) -.0019(5) .0062(6)
C105 .0323(7) .0268(7) .0387(8) .0153(6) .0192(7) .0103(6)
C201 .0153(5) .0208(6) .0214(6) .0005(4) .0061(4) .0037(4)
C202 .0271(7) .0198(6) .0329(7) .0031(5) .0152(6) .0021(5)
C203 .0262(7) .0218(6) .0519(10) .0084(6) .0179(7) .0142(7)
C204 .0169(6) .0388(8) .0356(8) .0026(6) .0021(5) .0193(7)
C205 .0189(6) .0305(7) .0222(6) -.0040(5) .0009(5) .0084(5)
C301 .0171(6) .0391(9) .0421(9) .0091(6) .0069(6) .0161(7)
C302 .0190(6) .0486(10) .0341(8) -.0050(6) -.0006(6) .0048(7)
C303 .0206(7) .0355(9) .0496(10) -.0049(6) .0110(7) .0117(7)
C304 .0266(7) .0484(10) .0314(8) .0050(7) .0162(6) .0134(7)
C305 .0275(7) .0341(8) .0469(10) .0081(6) .0195(7) .0003(7)

loop_
_atom_type_symbol
_atom_type_oxidation_number
_atom_type_number_in_cell
_atom_type_scat_dispersion_real
_atom_type_scat_dispersion_imag
_atom_type_scat_source
C 0 172 .002 .002 'Int Tables Vol IV Tables 2.2B and 2.3.1'
H 0 152 0 0 'Int Tables Vol IV Tables 2.2B and 2.3.1'
Fe 0 4 .301 .845 'Int Tables Vol IV Tables 2.2B and 2.3.1'
P 0 8 .09 .095 'Int Tables Vol IV Tables 2.2B and 2.3.1'
Ru 0 4 -1.42 .836 'Int Tables Vol IV Tables 2.2B and 2.3.1'

loop_
_geom_angle_atom_site_label_1
_geom_angle_atom_site_label_2
_geom_angle_atom_site_label_3
_geom_angle
P1 Ru P2 83.952(12)
P1 Ru C1 81.14(4)
P1 Ru C101 113.77(4)
P1 Ru C102 100.63(4)
P1 Ru C103 120.11(4)
P1 Ru C104 156.97(5)
P1 Ru C105 149.25(4)
P2 Ru C1 81.70(4)
P2 Ru C101 161.53(4)
P2 Ru C102 138.37(5)
P2 Ru C103 105.92(4)
P2 Ru C104 100.08(4)
P2 Ru C105 126.40(4)
C1 Ru C101 105.32(6)
C1 Ru C102 139.93(6)
C1 Ru C103 157.65(6)
C1 Ru C104 121.83(6)
C1 Ru C105 97.11(6)
C101 Ru C102 37.06(7)
C101 Ru C103 61.49(6)
C101 Ru C104 61.60(6)
C101 Ru C105 36.82(6)
C102 Ru C103 36.51(6)
C102 Ru C104 61.41(5)
C102 Ru C105 61.36(6)
C103 Ru C104 36.91(6)
C103 Ru C105 61.27(6)
C104 Ru C105 36.70(6)
C201 Fe C202 40.89(6)
C201 Fe C203 69.06(6)
C201 Fe C204 68.90(6)
C201 Fe C205 40.69(5)
C201 Fe C301 107.24(6)
C201 Fe C302 122.62(7)
C201 Fe C303 159.12(7)
C201 Fe C304 158.98(7)
C201 Fe C305 122.77(6)
C202 Fe C203 41.27(7)
C202 Fe C204 69.15(7)
C202 Fe C205 68.77(6)
C202 Fe C301 121.14(7)
C202 Fe C302 105.80(7)
C202 Fe C303 122.37(7)
C202 Fe C304 159.22(7)
C202 Fe C305 157.87(7)
C203 Fe C204 40.99(7)
C203 Fe C205 68.91(6)
C203 Fe C301 157.05(7)
C203 Fe C302 120.72(8)
C203 Fe C303 106.33(7)
C203 Fe C304 123.14(8)
C203 Fe C305 160.08(8)
C204 Fe C205 40.95(7)
C204 Fe C301 160.67(7)
C204 Fe C302 157.26(8)
C204 Fe C303 121.79(7)
C204 Fe C304 108.02(7)
C204 Fe C305 124.20(7)
C205 Fe C301 123.94(7)
C205 Fe C302 159.72(7)
C205 Fe C303 158.44(7)
C205 Fe C304 123.44(7)
C205 Fe C305 108.59(7)
C301 Fe C302 40.87(8)
C301 Fe C303 68.63(7)
C301 Fe C304 68.39(7)
C301 Fe C305 40.80(7)
C302 Fe C303 40.94(8)
C302 Fe C304 68.43(7)
C302 Fe C305 68.67(7)
C303 Fe C304 40.36(8)
C303 Fe C305 68.34(7)
C304 Fe C305 40.56(8)
Ru P1 C111 118.19(4)
Ru P1 C121 119.49(5)
Ru P1 C10 109.54(4)
C111 P1 C121 100.62(6)
C111 P1 C10 102.92(6)
C121 P1 C10 104.01(6)
P1 C111 C112 121.52(10)
P1 C111 C116 119.85(10)
C112 C111 C116 118.57(13)
C111 C112 C113 120.48(13)
C111 C112 H112 119.58
C113 C112 H112 119.95
C112 C113 C114 120.43(14)
C112 C113 H113 119.84
C114 C113 H113 119.74
C113 C114 C115 119.73(16)
C113 C114 H114 119.90
C115 C114 H114 120.36
C114 C115 C116 120.16(14)
C114 C115 H115 119.87
C116 C115 H115 119.98
C111 C116 C115 120.60(13)
C111 C116 H116 119.57
C115 C116 H116 119.83
P1 C121 C122 118.70(10)
P1 C121 C126 122.61(11)
C122 C121 C126 118.57(12)
C121 C122 C123 121.04(13)
C121 C122 H122 119.30
C123 C122 H122 119.66
C122 C123 C124 119.72(14)
C122 C123 H123 120.13
C124 C123 H123 120.16
C123 C124 C125 119.74(13)
C123 C124 H124 119.99
C125 C124 H124 120.26
C124 C125 C126 120.83(14)
C124 C125 H125 120.00
C126 C125 H125 119.17
C121 C126 C125 120.08(14)
C121 C126 H126 119.72
C125 C126 H126 120.20
P1 C10 C20 110.28(9)
P1 C10 H10a 109.30
P1 C10 H10b 109.37
C20 C10 H10a 109.33
C20 C10 H10b 109.15
H10a C10 H10b 109.39
C10 C20 P2 111.69(10)
C10 C20 H20a 109.05
C10 C20 H20b 108.97
P2 C20 H20a 109.17
P2 C20 H20b 109.13
H20a C20 H20b 108.78
Ru P2 C20 111.68(4)
Ru P2 C211 116.97(4)
Ru P2 C221 117.17(5)
C20 P2 C211 103.86(7)
C20 P2 C221 105.65(6)
C211 P2 C221 99.89(6)
P2 C211 C212 121.31(10)
P2 C211 C216 120.29(12)
C212 C211 C216 118.10(13)
C211 C212 C213 120.70(15)
C211 C212 H212 119.32
C213 C212 H212 119.98
C212 C213 C214 120.31(18)
C212 C213 H213 120.22
C214 C213 H213 119.46
C213 C214 C215 119.94(15)
C213 C214 H214 120.1
C215 C214 H214 119.9
C214 C215 C216 120.17(16)
C214 C215 H215 120.03
C216 C215 H215 119.80
C211 C216 C215 120.76(16)
C211 C216 H216 119.57
C215 C216 H216 119.67
P2 C221 C222 118.22(10)
P2 C221 C226 122.63(11)
C222 C221 C226 118.97(12)
C221 C222 C223 120.45(13)
C221 C222 H222 119.91
C223 C222 H222 119.64
C222 C223 C224 120.11(14)
C222 C223 H223 119.74
C224 C223 H223 120.14
C223 C224 C225 119.69(14)
C223 C224 H224 120.24
C225 C224 H224 120.07
C224 C225 C226 120.32(14)
C224 C225 H225 119.50
C226 C225 H225 120.17
C221 C226 C225 120.43(13)
C221 C226 H226 119.80
C225 C226 H226 119.77
Ru C1 C2 173.31(12)
C1 C2 C201 172.36(15)
Ru C101 C102 71.18(9)
Ru C101 C105 71.46(9)
Ru C101 H101 121.88
C102 C101 C105 107.09(14)
C102 C101 H101 126.34
C105 C101 H101 126.56
Ru C102 C101 71.76(9)
Ru C102 C103 72.51(9)
Ru C102 H102 121.81
C101 C102 C103 108.69(14)
C101 C102 H102 126.11
C103 C102 H102 125.20
Ru C103 C102 70.98(9)
Ru C103 C104 71.39(9)
Ru C103 H103 123.14
C102 C103 C104 107.89(14)
C102 C103 H103 126.05
C104 C103 H103 126.06
Ru C104 C103 71.70(8)
Ru C104 C105 71.20(9)
Ru C104 H104 122.40
C103 C104 C105 107.47(13)
C103 C104 H104 126.81
C105 C104 H104 125.72
Ru C105 C101 71.72(10)
Ru C105 C104 72.10(10)
Ru C105 H105 121.96
C101 C105 C104 108.86(16)
C101 C105 H105 125.86
C104 C105 H105 125.28
Fe C201 C2 131.13(9)
Fe C201 C202 67.98(9)
Fe C201 C205 68.48(8)
C2 C201 C202 124.94(12)
C2 C201 C205 128.16(13)
C202 C201 C205 106.81(13)
Fe C202 C201 71.13(9)
Fe C202 C203 68.97(10)
Fe C202 H202 126.13
C201 C202 C203 108.37(14)
C201 C202 H202 126.28
C203 C202 H202 125.35
Fe C203 C202 69.76(9)
Fe C203 C204 69.58(9)
Fe C203 H203 125.92
C202 C203 C204 107.98(14)
C202 C203 H203 126.20
C204 C203 H203 125.82
Fe C204 C203 69.43(9)
Fe C204 C205 70.25(8)
Fe C204 H204 126.01
C203 C204 C205 108.18(14)
C203 C204 H204 125.61
C205 C204 H204 126.21
Fe C205 C201 70.83(8)
Fe C205 C204 68.80(8)
Fe C205 H205 125.86
C201 C205 C204 108.64(13)
C201 C205 H205 125.46
C204 C205 H205 125.91
Fe C301 C302 69.69(9)
Fe C301 C305 70.17(10)
Fe C301 H301 125.45
C302 C301 C305 108.23(16)
C302 C301 H301 125.95
C305 C301 H301 125.81
Fe C302 C301 69.45(9)
Fe C302 C303 70.06(9)
Fe C302 H302 126.31
C301 C302 C303 107.76(16)
C301 C302 H302 126.3
C303 C302 H302 126.0
Fe C303 C302 69.00(10)
Fe C303 C304 69.96(10)
Fe C303 H303 126.59
C302 C303 C304 107.88(17)
C302 C303 H303 125.7
C304 C303 H303 126.4
Fe C304 C303 69.67(11)
Fe C304 C305 69.49(11)
Fe C304 H304 126.69
C303 C304 C305 108.40(16)
C303 C304 H304 125.6
C305 C304 H304 125.96
Fe C305 C301 69.04(10)
Fe C305 C304 69.95(11)
Fe C305 H305 125.72
C301 C305 C304 107.72(16)
C301 C305 H305 126.19
C304 C305 H305 126.08

loop_
_geom_bond_atom_site_label_1
_geom_bond_atom_site_label_2
_geom_bond_distance
Ru P1 2.2460(4)
Ru P2 2.2563(4)
Ru C1 2.0232(13)
Ru C101 2.2437(16)
Ru C102 2.2362(15)
Ru C103 2.2560(15)
Ru C104 2.2519(15)
Ru C105 2.2403(17)
Fe C201 2.0796(14)
Fe C202 2.0375(17)
Fe C203 2.0269(17)
Fe C204 2.0290(15)
Fe C205 2.0483(14)
Fe C301 2.0276(16)
Fe C302 2.0308(16)
Fe C303 2.0448(18)
Fe C304 2.0486(19)
Fe C305 2.043(2)
P1 C111 1.8440(14)
P1 C121 1.8333(12)
P1 C10 1.8412(13)
C111 C112 1.4021(18)
C111 C116 1.3969(18)
C112 C113 1.389(2)
C112 H112 .9547
C113 C114 1.384(2)
C113 H113 .9552
C114 C115 1.388(2)
C114 H114 .9552
C115 C116 1.392(2)
C115 H115 .9582
C116 H116 .9537
C121 C122 1.393(2)
C121 C126 1.4016(19)
C122 C123 1.399(2)
C122 H122 .9551
C123 C124 1.387(2)
C123 H123 .9578
C124 C125 1.382(2)
C124 H124 .9570
C125 C126 1.393(2)
C125 H125 .9590
C126 H126 .9516
C10 C20 1.5291(18)
C10 H10a .9511
C10 H10b .9500
C20 P2 1.8584(14)
C20 H20a .9536
C20 H20b .9545
P2 C211 1.8371(14)
P2 C221 1.8330(13)
C211 C212 1.399(2)
C211 C216 1.400(2)
C212 C213 1.401(2)
C212 H212 .9664
C213 C214 1.377(3)
C213 H213 .960
C214 C215 1.383(3)
C214 H214 .9603
C215 C216 1.399(2)
C215 H215 .9588
C216 H216 .9590
C221 C222 1.397(2)
C221 C226 1.397(2)
C222 C223 1.391(2)
C222 H222 .9555
C223 C224 1.395(2)
C223 H223 .9479
C224 C225 1.385(2)
C224 H224 .9524
C225 C226 1.392(2)
C225 H225 .9514
C226 H226 .9537
C1 C2 1.2192(19)
C2 C201 1.431(2)
C101 C102 1.424(3)
C101 C105 1.416(2)
C101 H101 .9595
C102 C103 1.407(2)
C102 H102 .9545
C103 C104 1.427(2)
C103 H103 .9563
C104 C105 1.414(2)
C104 H104 .9529
C105 H105 .9571
C201 C202 1.439(2)
C201 C205 1.436(2)
C202 C203 1.432(2)
C202 H202 .9557
C203 C204 1.420(3)
C203 H203 .9493
C204 C205 1.426(2)
C204 H204 .9541
C205 H205 .9635
C301 C302 1.417(3)
C301 C305 1.419(3)
C301 H301 .9565
C302 C303 1.425(3)
C302 H302 .9640
C303 C304 1.412(3)
C303 H303 .9570
C304 C305 1.418(3)
C304 H304 .9575
C305 H305 .9690
